data_1553461
loop_
_publ_author_name
'Wang, Fei'
'Zhao, Liang'
'You, Jingsong'
'Wang, Mei-Xiang'

_publ_section_title
;
 Synthesis of trifluoromethylthiolated azacalix[1]arene[3]pyridines from
 the Cu(ii)-mediated direct trifluoromethylthiolation reaction of arenes
 via reactive arylcopper(iii) intermediates
;
_journal_issue 7
_journal_name_full 'Organic Chemistry Frontiers'
_journal_page_first 880
_journal_paper_doi 10.1039/C6QO00161K
_journal_volume 3
_journal_year 2016
_chemical_formula_moiety 'C27 H23 F6 N7 S2'
_chemical_formula_sum 'C27 H23 F6 N7 S2'
_chemical_formula_weight 623.64
_space_group_crystal_system triclinic
_space_group_IT_number 2
_space_group_name_Hall '-P 1'
_space_group_name_H-M_alt 'P -1'
_atom_sites_solution_hydrogens geom
_audit_creation_date 2015-12-25
_audit_creation_method
;
Olex2 1.2
(compiled 2015.09.30 svn.r3233 for OlexSys, GUI svn.r5103)
;
_audit_update_record
;
2016-04-15 deposited with the CCDC.
2016-05-20 downloaded from the CCDC.
;
_cell_angle_alpha 102.73(3)
_cell_angle_beta 99.17(3)
_cell_angle_gamma 104.43(3)
_cell_formula_units_Z 2
_cell_length_a 9.817(2)
_cell_length_b 11.968(2)
_cell_length_c 13.149(3)
_cell_measurement_reflns_used 4666
_cell_measurement_temperature 173.1500
_cell_measurement_theta_max 27.4795
_cell_measurement_theta_min 2.4085
_cell_volume 1421.3(6)
_computing_cell_refinement 'CrystalClear (Rigaku Inc., 2007)'
_computing_data_collection 'CrystalClear (Rigaku Inc., 2007)'
_computing_data_reduction 'CrystalClear (Rigaku Inc., 2007)'
_computing_molecular_graphics 'Olex2 (Dolomanov et al., 2009)'
_computing_publication_material 'CIFTAB (Sheldrick, 2013)'
_computing_structure_refinement 'SHELXL (Sheldrick, 2014)'
_computing_structure_solution
;
'SHELXT (Sheldrick, 2014)'
;
_diffrn_ambient_temperature 173.1500
_diffrn_detector_area_resol_mean 28.5714
_diffrn_measured_fraction_theta_full 0.994
_diffrn_measured_fraction_theta_max 0.991
_diffrn_measurement_details
;
scan:
	Number of images: 360
	           Slice: -110.0000 - 70.0000
	     Image width: 0.5000
	        Exp time: 10.0000
	   Rotation axis: Omega
	           Omega: 0.0000
	             Chi: 45.0000
	             Phi: 270.0000
	             XTD: 40.1033
	          2theta: -20.0828
scan:
	Number of images: 360
	           Slice: -110.0000 - 70.0000
	     Image width: 0.5000
	        Exp time: 10.0000
	   Rotation axis: Omega
	           Omega: 0.0000
	             Chi: 45.0000
	             Phi: 0.0000
	             XTD: 40.1033
	          2theta: -20.0828
scan:
	Number of images: 344
	           Slice: -110.0000 - 62.0000
	     Image width: 0.5000
	        Exp time: 10.0000
	   Rotation axis: Omega
	           Omega: 0.0000
	             Chi: 45.0000
	             Phi: 90.0000
	             XTD: 40.1033
	          2theta: -20.0828
;
_diffrn_measurement_device
;
Saturn724+ (2x2 bin mode)
;
_diffrn_measurement_device_details
;
AFC10: Fixed Chi 2 circle
;
_diffrn_measurement_device_type 'Saturn724+ CCD'
_diffrn_measurement_method '\w scans at fixed \c = 45\%'
_diffrn_orient_matrix_type d*Trek
_diffrn_orient_matrix_UB_11 -0.0550
_diffrn_orient_matrix_UB_12 0.0849
_diffrn_orient_matrix_UB_13 -0.0378
_diffrn_orient_matrix_UB_21 -0.0005
_diffrn_orient_matrix_UB_22 0.0621
_diffrn_orient_matrix_UB_23 0.0646
_diffrn_orient_matrix_UB_31 0.0578
_diffrn_orient_matrix_UB_32 0.0519
_diffrn_orient_matrix_UB_33 -0.0193
_diffrn_radiation_detector CCD
_diffrn_radiation_monochromator 'Graphite Monochromator'
_diffrn_radiation_type MoK\a
_diffrn_radiation_wavelength 0.71073
_diffrn_reflns_av_R_equivalents 0.0293
_diffrn_reflns_av_unetI/netI 0.0280
_diffrn_reflns_Laue_measured_fraction_full 0.994
_diffrn_reflns_Laue_measured_fraction_max 0.991
_diffrn_reflns_limit_h_max 12
_diffrn_reflns_limit_h_min -12
_diffrn_reflns_limit_k_max 15
_diffrn_reflns_limit_k_min -15
_diffrn_reflns_limit_l_max 16
_diffrn_reflns_limit_l_min -17
_diffrn_reflns_number 17722
_diffrn_reflns_point_group_measured_fraction_full 0.994
_diffrn_reflns_point_group_measured_fraction_max 0.991
_diffrn_reflns_theta_full 26.000
_diffrn_reflns_theta_max 27.478
_diffrn_reflns_theta_min 2.910
_diffrn_source 'Sealed Tube'
_diffrn_source_current 30.0000
_diffrn_source_power 1.5000
_diffrn_source_voltage 50.0000
_exptl_absorpt_coefficient_mu 0.258
_exptl_absorpt_correction_T_max 1.0000
_exptl_absorpt_correction_T_min 0.8543
_exptl_absorpt_correction_type multi-scan
_exptl_absorpt_process_details 'CrystalClear (Rigaku Inc., 2007)'
_exptl_crystal_colour Colorless
_exptl_crystal_density_diffrn 1.457
_exptl_crystal_description plate
_exptl_crystal_F_000 640
_exptl_crystal_size_max 0.39
_exptl_crystal_size_mid 0.38
_exptl_crystal_size_min 0.11
_refine_diff_density_max 0.384
_refine_diff_density_min -0.317
_refine_diff_density_rms 0.045
_refine_ls_extinction_method none
_refine_ls_goodness_of_fit_ref 1.290
_refine_ls_hydrogen_treatment constr
_refine_ls_matrix_type full
_refine_ls_number_parameters 383
_refine_ls_number_reflns 6458
_refine_ls_number_restraints 0
_refine_ls_restrained_S_all 1.290
_refine_ls_R_factor_all 0.0544
_refine_ls_R_factor_gt 0.0491
_refine_ls_shift/su_max 0.002
_refine_ls_shift/su_mean 0.000
_refine_ls_structure_factor_coef Fsqd
_refine_ls_weighting_details 'w=1/[\s^2^(Fo^2^)+(0.1000P)^2^] where P=(Fo^2^+2Fc^2^)/3'
_refine_ls_weighting_scheme calc
_refine_ls_wR_factor_gt 0.1644
_refine_ls_wR_factor_ref 0.1691
_reflns_Friedel_coverage 0.000
_reflns_number_gt 5988
_reflns_number_total 6458
_reflns_threshold_expression 'I > 2\s(I)'
_cod_data_source_file c6qo00161k2.cif
_cod_data_source_block sa4511
_cod_original_cell_volume 1421.2(6)
_cod_database_code 1553461
_shelxl_version_number 2013-4
_shelx_space_group_comment
;
The symmetry employed for this shelxl refinement is uniquely defined
by the following loop, which should always be used as a source of
symmetry information in preference to the above space-group names.
They are only intended as comments.
;
_diffrn_number_total 6461
_olex2_refinement_description
;
1. Fixed Uiso
 At 1.2 times of:
  All C(H) groups
 At 1.5 times of:
  All C(H,H,H) groups
2.a Aromatic/amide H refined with riding coordinates:
 C2(H2), C3(H3), C9(H9), C10(H10), C11(H11), C16(H16), C17(H17), C22(H22),
 C23(H23), C24(H24), C26(H26)
2.b Idealised Me refined as rotating group:
 C7(H7A,H7B,H7C), C13(H13A,H13B,H13C), C20(H20A,H20B,H20C), C27(H27A,H27B,H27C)
;
_olex2_submission_special_instructions 'No special instructions were received'

loop_
_space_group_symop_operation_xyz
'x, y, z'
'-x, -y, -z'

loop_
_atom_site_label
_atom_site_type_symbol
_atom_site_fract_x
_atom_site_fract_y
_atom_site_fract_z
_atom_site_U_iso_or_equiv
_atom_site_adp_type
_atom_site_occupancy
_atom_site_site_symmetry_order
_atom_site_calc_flag
_atom_site_refinement_flags_posn
S1 S 0.81920(5) 0.03979(4) 0.40216(4) 0.03379(15) Uani 1 1 d .
S2 S 0.72087(6) 0.24309(6) 1.07237(4) 0.04575(18) Uani 1 1 d .
F1 F 0.92878(17) 0.16330(17) 0.27755(12) 0.0688(5) Uani 1 1 d .
F2 F 1.07624(14) 0.10378(13) 0.37604(12) 0.0543(4) Uani 1 1 d .
F3 F 1.00329(15) 0.25317(12) 0.44227(13) 0.0590(4) Uani 1 1 d .
F4 F 0.7054(2) 0.05404(15) 0.91868(16) 0.0815(5) Uani 1 1 d .
F5 F 0.88200(19) 0.20315(15) 0.93421(13) 0.0663(4) Uani 1 1 d .
F6 F 0.8840(2) 0.1074(2) 1.05253(14) 0.0955(7) Uani 1 1 d .
N1 N 0.56753(15) 0.24254(12) 0.49471(11) 0.0235(3) Uani 1 1 d .
N2 N 0.74809(15) 0.18982(12) 0.59528(11) 0.0240(3) Uani 1 1 d .
N3 N 0.74794(15) 0.30987(13) 0.76185(11) 0.0256(3) Uani 1 1 d .
N4 N 0.73716(18) 0.41491(14) 0.92756(12) 0.0325(3) Uani 1 1 d .
N5 N 0.49273(17) 0.33817(13) 0.83993(12) 0.0282(3) Uani 1 1 d .
N6 N 0.25461(16) 0.27332(14) 0.74788(12) 0.0297(3) Uani 1 1 d .
N7 N 0.38282(16) 0.29981(14) 0.40749(12) 0.0289(3) Uani 1 1 d .
C1 C 0.48334(18) 0.23802(15) 0.40164(13) 0.0251(3) Uani 1 1 d .
C2 C 0.4980(2) 0.17342(16) 0.30247(14) 0.0302(4) Uani 1 1 d .
H2 H 0.4400 0.1717 0.2385 0.036 Uiso 1 1 calc R
C3 C 0.6006(2) 0.11294(16) 0.30286(15) 0.0313(4) Uani 1 1 d .
H3 H 0.6110 0.0685 0.2385 0.038 Uiso 1 1 calc R
C4 C 0.68896(19) 0.11802(15) 0.39931(14) 0.0270(4) Uani 1 1 d .
C5 C 0.66666(17) 0.18451(14) 0.49358(13) 0.0228(3) Uani 1 1 d .
C6 C 0.9617(2) 0.14498(19) 0.37348(16) 0.0361(4) Uani 1 1 d .
C7 C 0.6857(2) 0.08735(16) 0.63401(15) 0.0345(4) Uani 1 1 d .
H7A H 0.5953 0.0921 0.6506 0.052 Uiso 1 1 calc GR
H7B H 0.7508 0.0883 0.6972 0.052 Uiso 1 1 calc GR
H7C H 0.6703 0.0143 0.5796 0.052 Uiso 1 1 calc GR
C8 C 0.79029(17) 0.30400(14) 0.67075(13) 0.0226(3) Uani 1 1 d .
C9 C 0.88081(18) 0.40194(16) 0.64848(14) 0.0272(4) Uani 1 1 d .
H9 H 0.9067 0.3952 0.5829 0.033 Uiso 1 1 calc R
C10 C 0.92972(19) 0.50850(16) 0.72780(16) 0.0309(4) Uani 1 1 d .
H10 H 0.9927 0.5747 0.7169 0.037 Uiso 1 1 calc R
C11 C 0.88619(19) 0.51824(16) 0.82390(15) 0.0309(4) Uani 1 1 d .
H11 H 0.9187 0.5900 0.8779 0.037 Uiso 1 1 calc R
C12 C 0.79182(18) 0.41643(16) 0.83658(13) 0.0260(3) Uani 1 1 d .
C13 C 0.7676(3) 0.5273(2) 1.01004(16) 0.0467(5) Uani 1 1 d .
H13A H 0.8697 0.5585 1.0399 0.070 Uiso 1 1 calc GR
H13B H 0.7182 0.5132 1.0655 0.070 Uiso 1 1 calc GR
H13C H 0.7350 0.5842 0.9790 0.070 Uiso 1 1 calc GR
C14 C 0.5990(2) 0.33136(16) 0.91257(14) 0.0296(4) Uani 1 1 d .
C15 C 0.5791(2) 0.25158(19) 0.97573(15) 0.0363(4) Uani 1 1 d .
C16 C 0.4392(2) 0.1775(2) 0.96155(16) 0.0416(5) Uani 1 1 d .
H16 H 0.4215 0.1241 1.0030 0.050 Uiso 1 1 calc R
C17 C 0.3274(2) 0.18261(19) 0.88714(16) 0.0367(4) Uani 1 1 d .
H17 H 0.2339 0.1338 0.8779 0.044 Uiso 1 1 calc R
C18 C 0.35850(19) 0.26419(16) 0.82478(14) 0.0284(4) Uani 1 1 d .
C19 C 0.8006(3) 0.1484(2) 0.99039(18) 0.0478(5) Uani 1 1 d .
C20 C 0.1009(2) 0.21773(17) 0.73952(16) 0.0332(4) Uani 1 1 d .
H20A H 0.0841 0.1342 0.7355 0.050 Uiso 1 1 calc GR
H20B H 0.0451 0.2261 0.6762 0.050 Uiso 1 1 calc GR
H20C H 0.0727 0.2565 0.8013 0.050 Uiso 1 1 calc GR
C21 C 0.28858(17) 0.34274(15) 0.67409(14) 0.0263(4) Uani 1 1 d .
C22 C 0.2638(2) 0.45391(16) 0.68756(15) 0.0316(4) Uani 1 1 d .
H22 H 0.2350 0.4875 0.7482 0.038 Uiso 1 1 calc R
C23 C 0.2825(2) 0.51383(17) 0.61004(16) 0.0343(4) Uani 1 1 d .
H23 H 0.2645 0.5876 0.6183 0.041 Uiso 1 1 calc R
C24 C 0.32774(19) 0.46596(16) 0.52027(15) 0.0299(4) Uani 1 1 d .
H24 H 0.3418 0.5083 0.4695 0.036 Uiso 1 1 calc R
C25 C 0.35224(17) 0.35391(16) 0.50581(14) 0.0262(3) Uani 1 1 d .
C26 C 0.33318(18) 0.29265(15) 0.58405(14) 0.0257(3) Uani 1 1 d .
H26 H 0.3503 0.2185 0.5759 0.031 Uiso 1 1 calc R
C27 C 0.3081(2) 0.3161(2) 0.30889(17) 0.0423(5) Uani 1 1 d .
H27A H 0.3762 0.3661 0.2806 0.063 Uiso 1 1 calc GR
H27B H 0.2349 0.3534 0.3240 0.063 Uiso 1 1 calc GR
H27C H 0.2642 0.2395 0.2574 0.063 Uiso 1 1 calc GR

loop_
_atom_site_aniso_label
_atom_site_aniso_U_11
_atom_site_aniso_U_22
_atom_site_aniso_U_33
_atom_site_aniso_U_23
_atom_site_aniso_U_13
_atom_site_aniso_U_12
S1 0.0370(3) 0.0285(2) 0.0421(3) 0.0099(2) 0.0179(2) 0.01482(19)
S2 0.0464(3) 0.0636(4) 0.0258(3) 0.0169(2) 0.0015(2) 0.0139(3)
F1 0.0523(9) 0.1042(13) 0.0569(9) 0.0453(9) 0.0178(7) 0.0113(9)
F2 0.0335(7) 0.0564(8) 0.0746(10) 0.0098(7) 0.0195(6) 0.0189(6)
F3 0.0379(7) 0.0374(7) 0.0855(11) -0.0058(7) 0.0144(7) 0.0021(5)
F4 0.0814(13) 0.0517(9) 0.0906(13) -0.0018(9) 0.0074(10) 0.0088(9)
F5 0.0756(11) 0.0754(11) 0.0665(10) 0.0337(9) 0.0371(8) 0.0292(9)
F6 0.1209(17) 0.150(2) 0.0617(11) 0.0570(12) 0.0237(10) 0.0943(16)
N1 0.0215(7) 0.0237(6) 0.0240(7) 0.0068(5) 0.0050(5) 0.0043(5)
N2 0.0230(7) 0.0221(6) 0.0263(7) 0.0065(6) 0.0043(5) 0.0067(5)
N3 0.0227(7) 0.0255(7) 0.0256(7) 0.0051(6) 0.0029(5) 0.0051(5)
N4 0.0336(8) 0.0314(8) 0.0239(7) 0.0000(6) 0.0039(6) 0.0030(6)
N5 0.0303(8) 0.0276(7) 0.0252(7) 0.0045(6) 0.0078(6) 0.0076(6)
N6 0.0245(7) 0.0351(8) 0.0332(8) 0.0130(6) 0.0112(6) 0.0092(6)
N7 0.0258(7) 0.0364(8) 0.0277(8) 0.0124(6) 0.0055(6) 0.0116(6)
C1 0.0222(8) 0.0250(8) 0.0279(8) 0.0097(7) 0.0063(6) 0.0041(6)
C2 0.0300(9) 0.0306(9) 0.0264(9) 0.0081(7) 0.0030(7) 0.0048(7)
C3 0.0339(10) 0.0288(8) 0.0281(9) 0.0032(7) 0.0089(7) 0.0064(7)
C4 0.0262(8) 0.0247(8) 0.0312(9) 0.0077(7) 0.0099(7) 0.0068(6)
C5 0.0220(8) 0.0193(7) 0.0253(8) 0.0064(6) 0.0064(6) 0.0019(6)
C6 0.0293(10) 0.0393(10) 0.0388(10) 0.0078(8) 0.0084(8) 0.0102(8)
C7 0.0461(11) 0.0241(8) 0.0314(9) 0.0097(7) 0.0067(8) 0.0064(8)
C8 0.0164(7) 0.0230(7) 0.0271(8) 0.0062(6) 0.0024(6) 0.0056(6)
C9 0.0225(8) 0.0290(8) 0.0302(9) 0.0094(7) 0.0060(6) 0.0065(7)
C10 0.0226(8) 0.0252(8) 0.0435(10) 0.0121(7) 0.0051(7) 0.0040(7)
C11 0.0269(9) 0.0241(8) 0.0344(9) 0.0019(7) -0.0004(7) 0.0044(7)
C12 0.0225(8) 0.0282(8) 0.0245(8) 0.0053(7) 0.0007(6) 0.0069(6)
C13 0.0572(14) 0.0403(11) 0.0295(10) -0.0065(9) 0.0078(9) 0.0065(10)
C14 0.0324(9) 0.0331(9) 0.0201(8) 0.0033(7) 0.0070(6) 0.0066(7)
C15 0.0366(10) 0.0447(11) 0.0246(9) 0.0107(8) 0.0023(7) 0.0086(8)
C16 0.0443(12) 0.0492(12) 0.0334(10) 0.0214(9) 0.0120(8) 0.0063(9)
C17 0.0326(10) 0.0421(10) 0.0347(10) 0.0147(8) 0.0104(8) 0.0042(8)
C18 0.0316(9) 0.0302(8) 0.0246(8) 0.0048(7) 0.0100(7) 0.0114(7)
C19 0.0519(13) 0.0514(13) 0.0416(12) 0.0228(10) 0.0027(10) 0.0140(10)
C20 0.0267(9) 0.0341(9) 0.0422(11) 0.0122(8) 0.0129(7) 0.0104(7)
C21 0.0196(8) 0.0281(8) 0.0306(9) 0.0083(7) 0.0057(6) 0.0059(6)
C22 0.0273(9) 0.0291(9) 0.0388(10) 0.0066(7) 0.0099(7) 0.0097(7)
C23 0.0281(9) 0.0255(8) 0.0505(12) 0.0107(8) 0.0084(8) 0.0097(7)
C24 0.0225(8) 0.0303(9) 0.0404(10) 0.0180(8) 0.0077(7) 0.0059(7)
C25 0.0183(8) 0.0301(8) 0.0308(9) 0.0102(7) 0.0054(6) 0.0068(6)
C26 0.0227(8) 0.0251(8) 0.0306(9) 0.0090(7) 0.0063(6) 0.0076(6)
C27 0.0408(11) 0.0615(13) 0.0325(10) 0.0205(10) 0.0061(8) 0.0239(10)

loop_
_atom_type_symbol
_atom_type_description
_atom_type_scat_dispersion_real
_atom_type_scat_dispersion_imag
_atom_type_scat_source
C C 0.0033 0.0016 'International Tables Vol C Tables 4.2.6.8 and 6.1.1.4'
H H 0.0000 0.0000 'International Tables Vol C Tables 4.2.6.8 and 6.1.1.4'
F F 0.0171 0.0103 'International Tables Vol C Tables 4.2.6.8 and 6.1.1.4'
N N 0.0061 0.0033 'International Tables Vol C Tables 4.2.6.8 and 6.1.1.4'
S S 0.1246 0.1234 'International Tables Vol C Tables 4.2.6.8 and 6.1.1.4'

loop_
_geom_angle_atom_site_label_1
_geom_angle_atom_site_label_2
_geom_angle_atom_site_label_3
_geom_angle
C4 S1 C6 99.18(9)
C15 S2 C19 101.29(10)
C5 N1 C1 119.41(14)
C5 N2 C7 112.23(14)
C8 N2 C5 114.40(13)
C8 N2 C7 116.05(14)
C8 N3 C12 118.23(15)
C12 N4 C13 118.89(16)
C12 N4 C14 116.25(14)
C14 N4 C13 115.47(16)
C14 N5 C18 119.14(16)
C18 N6 C20 121.55(15)
C18 N6 C21 122.10(15)
C21 N6 C20 116.27(15)
C1 N7 C25 123.25(15)
C1 N7 C27 118.68(15)
C25 N7 C27 118.00(15)
N1 C1 N7 116.96(15)
N1 C1 C2 121.57(16)
N7 C1 C2 121.47(16)
C1 C2 H2 120.9
C3 C2 C1 118.24(17)
C3 C2 H2 120.9
C2 C3 H3 119.8
C2 C3 C4 120.40(17)
C4 C3 H3 119.8
C3 C4 S1 121.30(13)
C3 C4 C5 117.25(16)
C5 C4 S1 121.42(14)
N1 C5 N2 116.22(14)
N1 C5 C4 123.12(16)
C4 C5 N2 120.63(15)
F1 C6 S1 113.69(15)
F1 C6 F2 107.25(17)
F2 C6 S1 108.83(15)
F3 C6 S1 113.89(14)
F3 C6 F1 105.14(18)
F3 C6 F2 107.67(17)
N2 C7 H7A 109.5
N2 C7 H7B 109.5
N2 C7 H7C 109.5
H7A C7 H7B 109.5
H7A C7 H7C 109.5
H7B C7 H7C 109.5
N3 C8 N2 117.19(15)
N3 C8 C9 123.61(15)
C9 C8 N2 119.07(15)
C8 C9 H9 121.4
C10 C9 C8 117.18(16)
C10 C9 H9 121.4
C9 C10 H10 119.6
C9 C10 C11 120.73(17)
C11 C10 H10 119.6
C10 C11 H11 121.2
C10 C11 C12 117.53(16)
C12 C11 H11 121.2
N3 C12 N4 114.07(15)
N3 C12 C11 122.60(16)
N4 C12 C11 123.32(16)
N4 C13 H13A 109.5
N4 C13 H13B 109.5
N4 C13 H13C 109.5
H13A C13 H13B 109.5
H13A C13 H13C 109.5
H13B C13 H13C 109.5
N5 C14 N4 116.43(16)
N5 C14 C15 123.35(17)
C15 C14 N4 120.16(17)
C14 C15 S2 123.12(16)
C16 C15 S2 119.71(16)
C16 C15 C14 117.16(18)
C15 C16 H16 119.6
C17 C16 C15 120.76(19)
C17 C16 H16 119.6
C16 C17 H17 121.0
C16 C17 C18 118.10(18)
C18 C17 H17 120.9
N5 C18 N6 116.64(16)
N5 C18 C17 121.44(17)
N6 C18 C17 121.91(17)
F4 C19 S2 114.08(19)
F5 C19 S2 114.21(17)
F5 C19 F4 104.9(2)
F6 C19 S2 108.94(17)
F6 C19 F4 107.3(2)
F6 C19 F5 107.0(2)
N6 C20 H20A 109.5
N6 C20 H20B 109.5
N6 C20 H20C 109.5
H20A C20 H20B 109.5
H20A C20 H20C 109.5
H20B C20 H20C 109.5
C22 C21 N6 119.97(16)
C22 C21 C26 120.55(17)
C26 C21 N6 119.20(15)
C21 C22 H22 120.4
C23 C22 C21 119.28(17)
C23 C22 H22 120.4
C22 C23 H23 119.5
C22 C23 C24 121.08(17)
C24 C23 H23 119.5
C23 C24 H24 120.0
C23 C24 C25 120.02(17)
C25 C24 H24 120.0
C24 C25 N7 119.28(16)
C24 C25 C26 119.14(17)
C26 C25 N7 121.32(16)
C21 C26 C25 119.92(16)
C21 C26 H26 120.0
C25 C26 H26 120.0
N7 C27 H27A 109.5
N7 C27 H27B 109.5
N7 C27 H27C 109.5
H27A C27 H27B 109.5
H27A C27 H27C 109.5
H27B C27 H27C 109.5

loop_
_geom_bond_atom_site_label_1
_geom_bond_atom_site_label_2
_geom_bond_distance
S1 C4 1.7634(19)
S1 C6 1.784(2)
S2 C15 1.768(2)
S2 C19 1.798(3)
F1 C6 1.331(3)
F2 C6 1.334(2)
F3 C6 1.328(2)
F4 C19 1.327(3)
F5 C19 1.325(3)
F6 C19 1.320(3)
N1 C1 1.345(2)
N1 C5 1.329(2)
N2 C5 1.424(2)
N2 C7 1.462(2)
N2 C8 1.419(2)
N3 C8 1.322(2)
N3 C12 1.348(2)
N4 C12 1.389(2)
N4 C13 1.459(2)
N4 C14 1.425(2)
N5 C14 1.329(2)
N5 C18 1.348(2)
N6 C18 1.360(2)
N6 C20 1.465(2)
N6 C21 1.436(2)
N7 C1 1.375(2)
N7 C25 1.426(2)
N7 C27 1.461(2)
C1 C2 1.411(2)
C2 H2 0.9300
C2 C3 1.379(3)
C3 H3 0.9300
C3 C4 1.398(3)
C4 C5 1.399(2)
C7 H7A 0.9600
C7 H7B 0.9600
C7 H7C 0.9600
C8 C9 1.402(2)
C9 H9 0.9300
C9 C10 1.376(3)
C10 H10 0.9300
C10 C11 1.387(3)
C11 H11 0.9300
C11 C12 1.395(3)
C13 H13A 0.9600
C13 H13B 0.9600
C13 H13C 0.9600
C14 C15 1.396(3)
C15 C16 1.395(3)
C16 H16 0.9300
C16 C17 1.372(3)
C17 H17 0.9300
C17 C18 1.415(3)
C20 H20A 0.9600
C20 H20B 0.9600
C20 H20C 0.9600
C21 C22 1.390(2)
C21 C26 1.391(2)
C22 H22 0.9300
C22 C23 1.380(3)
C23 H23 0.9300
C23 C24 1.383(3)
C24 H24 0.9300
C24 C25 1.398(3)
C25 C26 1.399(2)
C26 H26 0.9300
C27 H27A 0.9600
C27 H27B 0.9600
C27 H27C 0.9600

loop_
_geom_torsion_atom_site_label_1
_geom_torsion_atom_site_label_2
_geom_torsion_atom_site_label_3
_geom_torsion_atom_site_label_4
_geom_torsion
S1 C4 C5 N1 -178.56(12)
S1 C4 C5 N2 -0.7(2)
S2 C15 C16 C17 179.93(17)
N1 C1 C2 C3 0.8(3)
N2 C8 C9 C10 -174.26(15)
N3 C8 C9 C10 1.5(3)
N4 C14 C15 S2 -2.9(3)
N4 C14 C15 C16 176.02(18)
N5 C14 C15 S2 -179.93(14)
N5 C14 C15 C16 -1.1(3)
N6 C21 C22 C23 -173.22(16)
N6 C21 C26 C25 173.38(15)
N7 C1 C2 C3 -179.59(16)
N7 C25 C26 C21 -173.25(15)
C1 N1 C5 N2 -177.81(13)
C1 N1 C5 C4 0.1(2)
C1 N7 C25 C24 140.48(17)
C1 N7 C25 C26 -45.5(2)
C1 C2 C3 C4 -1.2(3)
C2 C3 C4 S1 179.10(14)
C2 C3 C4 C5 1.1(3)
C3 C4 C5 N1 -0.6(2)
C3 C4 C5 N2 177.31(14)
C4 S1 C6 F1 -62.95(17)
C4 S1 C6 F2 177.60(14)
C4 S1 C6 F3 57.48(17)
C5 N1 C1 N7 -179.90(14)
C5 N1 C1 C2 -0.3(2)
C5 N2 C8 N3 122.06(16)
C5 N2 C8 C9 -61.89(19)
C6 S1 C4 C3 82.76(16)
C6 S1 C4 C5 -99.32(16)
C7 N2 C5 N1 93.86(18)
C7 N2 C5 C4 -84.14(19)
C7 N2 C8 N3 -11.1(2)
C7 N2 C8 C9 164.94(16)
C8 N2 C5 N1 -41.08(19)
C8 N2 C5 C4 140.92(16)
C8 N3 C12 N4 177.47(14)
C8 N3 C12 C11 -3.8(3)
C8 C9 C10 C11 -2.2(3)
C9 C10 C11 C12 0.1(3)
C10 C11 C12 N3 3.0(3)
C10 C11 C12 N4 -178.29(16)
C12 N3 C8 N2 177.26(14)
C12 N3 C8 C9 1.4(2)
C12 N4 C14 N5 -55.0(2)
C12 N4 C14 C15 127.72(19)
C13 N4 C12 N3 -174.99(18)
C13 N4 C12 C11 6.2(3)
C13 N4 C14 N5 91.2(2)
C13 N4 C14 C15 -86.0(2)
C14 N4 C12 N3 -29.9(2)
C14 N4 C12 C11 151.30(18)
C14 N5 C18 N6 -178.67(15)
C14 N5 C18 C17 2.3(3)
C14 C15 C16 C17 1.0(3)
C15 S2 C19 F4 -44.02(19)
C15 S2 C19 F5 76.57(19)
C15 S2 C19 F6 -163.82(19)
C15 C16 C17 C18 0.6(3)
C16 C17 C18 N5 -2.3(3)
C16 C17 C18 N6 178.73(18)
C18 N5 C14 N4 -177.77(15)
C18 N5 C14 C15 -0.6(3)
C18 N6 C21 C22 -104.1(2)
C18 N6 C21 C26 81.9(2)
C19 S2 C15 C14 -82.78(19)
C19 S2 C15 C16 98.38(19)
C20 N6 C18 N5 -166.55(15)
C20 N6 C18 C17 12.5(3)
C20 N6 C21 C22 72.8(2)
C20 N6 C21 C26 -101.20(19)
C21 N6 C18 N5 10.2(2)
C21 N6 C18 C17 -170.77(17)
C21 C22 C23 C24 -1.1(3)
C22 C21 C26 C25 -0.5(3)
C22 C23 C24 C25 1.4(3)
C23 C24 C25 N7 172.95(16)
C23 C24 C25 C26 -1.2(3)
C24 C25 C26 C21 0.8(2)
C25 N7 C1 N1 -8.3(2)
C25 N7 C1 C2 172.11(16)
C26 C21 C22 C23 0.7(3)
C27 N7 C1 N1 168.73(16)
C27 N7 C1 C2 -10.9(3)
C27 N7 C25 C24 -36.5(2)
C27 N7 C25 C26 137.54(18)
